data_4322840
loop_
_publ_author_name
'Donald J. Darensbourg'
'Marc S. Zimmer'
'Patrick Rainey'
'David L. Larkins'

_publ_section_title
;
 Phosphine Adducts of Monomeric Zinc(bis-phenoxides): Solution and
 Solid-State Structures of (2,6-Di-tert-butylphenoxide)ZnL Complexes (L =
 PMePh2 and PCy3)
;
_journal_name_full 'Inorganic Chemistry'
_journal_page_first 2852
_journal_page_last 2853
_journal_paper_doi 10.1021/ic980185z
_journal_volume 37
_journal_year 1998
_chemical_formula_sum 'C60 H91 O2 P Zn'
_chemical_formula_weight 940.67
_chemical_name_systematic
; 
 ? 
;
_space_group_IT_number 2
_symmetry_cell_setting triclinic
_symmetry_space_group_name_Hall '-P 1'
_symmetry_space_group_name_H-M 'P -1'
_atom_sites_solution_hydrogens geom
_atom_sites_solution_primary direct
_atom_sites_solution_secondary difmap
_audit_creation_method SHELXL
_cell_angle_alpha 71.978(9)
_cell_angle_beta 78.081(11)
_cell_angle_gamma 85.012(11)
_cell_formula_units_Z 2
_cell_length_a 10.984(2)
_cell_length_b 14.297(2)
_cell_length_c 18.800(2)
_cell_measurement_temperature 293(2)
_cell_volume 2746.1(7)
_computing_structure_refinement 'SHELXL-93 (Sheldrick, 1993)'
_computing_structure_solution 'SHELXS-86 (Sheldrick, 1990)'
_diffrn_ambient_temperature 293(2)
_diffrn_radiation_monochromator graphite
_diffrn_radiation_source 'fine-focus sealed tube'
_diffrn_radiation_type MoK\a
_diffrn_radiation_wavelength 0.71073
_diffrn_reflns_av_R_equivalents 0.0445
_diffrn_reflns_av_sigmaI/netI 0.1247
_diffrn_reflns_limit_h_max 13
_diffrn_reflns_limit_h_min 0
_diffrn_reflns_limit_k_max 16
_diffrn_reflns_limit_k_min -16
_diffrn_reflns_limit_l_max 22
_diffrn_reflns_limit_l_min -21
_diffrn_reflns_number 10088
_diffrn_reflns_theta_max 25.00
_diffrn_reflns_theta_min 2.03
_exptl_absorpt_coefficient_mu 0.516
_exptl_crystal_density_diffrn 1.138
_exptl_crystal_F_000 1024
_refine_diff_density_max 1.493
_refine_diff_density_min -0.538
_refine_diff_density_rms 0.094
_refine_ls_extinction_method none
_refine_ls_goodness_of_fit_all 1.211
_refine_ls_goodness_of_fit_obs 1.349
_refine_ls_matrix_type full
_refine_ls_number_parameters 507
_refine_ls_number_reflns 9536
_refine_ls_number_restraints 0
_refine_ls_restrained_S_all 1.225
_refine_ls_restrained_S_obs 1.349
_refine_ls_R_factor_all 0.1566
_refine_ls_R_factor_obs 0.0886
_refine_ls_shift/esd_max -1.273
_refine_ls_shift/esd_mean 0.073
_refine_ls_structure_factor_coef Fsqd
_refine_ls_weighting_details 'w=1/[\s^2^(Fo^2^)+(0.1000P)^2^+0.0000P] where P=(Fo^2^+2Fc^2^)/3'
_refine_ls_weighting_scheme calc
_refine_ls_wR_factor_all 0.2465
_refine_ls_wR_factor_obs 0.2087
_reflns_number_observed 5744
_reflns_number_total 9538
_reflns_observed_criterion >2sigma(I)
_cod_data_source_file ic980185z_2.cif
_cod_data_source_block dd348
_cod_depositor_comments
;
The following automatic conversions were performed:

'_refine_ls_weighting_scheme' value 'calc
w=1/[\s^2^(Fo^2^)+(0.1000P)^2^+0.0000P] where P=(Fo^2^+2Fc^2^)/3' was
changed to 'calc'. New tag '_refine_ls_weighting_details' was
created. The value of the new tag was set to
'w=1/[\s^2^(Fo^2^)+(0.1000P)^2^+0.0000P] where P=(Fo^2^+2Fc^2^)/3'.

Automatic conversion script
Id: cif_fix_values 3143 2015-03-26 13:38:13Z robertas 
;
_cod_original_cell_volume 2746.2(6)
_cod_database_code 4322840

loop_
_symmetry_equiv_pos_as_xyz
'x, y, z'
'-x, -y, -z'

loop_
_atom_site_aniso_label
_atom_site_aniso_U_11
_atom_site_aniso_U_22
_atom_site_aniso_U_33
_atom_site_aniso_U_23
_atom_site_aniso_U_13
_atom_site_aniso_U_12
Zn1 0.0368(5) 0.0237(4) 0.0259(4) -0.0082(3) -0.0042(3) 0.0008(3)
P1 0.0273(9) 0.0280(8) 0.0301(9) -0.0098(7) -0.0042(7) 0.0013(7)
O1 0.040(3) 0.035(2) 0.035(2) -0.019(2) -0.007(2) 0.000(2)
O2 0.036(3) 0.026(2) 0.036(2) -0.011(2) -0.010(2) 0.005(2)
C1 0.038(4) 0.034(3) 0.036(4) -0.016(3) -0.010(3) 0.004(3)
C2 0.046(4) 0.048(4) 0.037(4) -0.023(3) -0.011(3) 0.010(3)
C3 0.093(7) 0.068(6) 0.051(5) -0.033(5) 0.006(5) 0.002(5)
C4 0.131(9) 0.048(5) 0.080(7) -0.038(5) 0.008(6) 0.016(6)
C5 0.088(7) 0.035(4) 0.073(6) -0.025(4) -0.001(5) 0.007(4)
C6 0.045(4) 0.040(4) 0.042(4) -0.017(3) -0.016(3) 0.003(3)
C7 0.040(4) 0.061(5) 0.037(4) -0.024(4) -0.014(3) 0.004(4)
C8 0.097(7) 0.088(7) 0.035(4) -0.025(4) -0.008(5) 0.010(6)
C9 0.067(6) 0.082(6) 0.040(5) -0.016(4) 0.000(4) -0.011(5)
C10 0.070(6) 0.064(5) 0.047(5) 0.002(4) -0.006(4) 0.017(5)
C11 0.047(4) 0.033(4) 0.039(4) -0.012(3) -0.013(3) -0.003(3)
C12 0.084(6) 0.042(4) 0.060(5) -0.010(4) -0.021(5) -0.016(4)
C13 0.036(4) 0.048(4) 0.050(4) -0.015(3) -0.010(3) -0.005(3)
C14 0.060(5) 0.046(4) 0.031(4) -0.014(3) -0.014(3) -0.008(4)
C15 0.021(3) 0.029(3) 0.040(4) -0.013(3) -0.010(3) 0.002(3)
C16 0.031(4) 0.031(3) 0.045(4) -0.010(3) -0.016(3) -0.004(3)
C17 0.064(5) 0.024(3) 0.066(5) -0.012(3) -0.026(4) -0.004(3)
C18 0.078(6) 0.031(4) 0.059(5) -0.023(4) -0.019(4) 0.000(4)
C19 0.054(5) 0.038(4) 0.051(4) -0.021(3) -0.011(4) 0.002(3)
C20 0.029(4) 0.027(3) 0.041(4) -0.014(3) -0.010(3) 0.001(3)
C21 0.043(4) 0.035(4) 0.042(4) 0.000(3) -0.014(3) -0.005(3)
C22 0.076(6) 0.041(4) 0.060(5) 0.004(4) -0.022(5) -0.009(4)
C23 0.057(5) 0.051(5) 0.053(5) -0.002(4) 0.002(4) -0.010(4)
C24 0.062(5) 0.047(4) 0.051(5) -0.011(4) -0.023(4) -0.008(4)
C25 0.031(4) 0.032(3) 0.036(4) -0.010(3) -0.002(3) -0.006(3)
C26 0.056(5) 0.059(5) 0.047(5) -0.018(4) 0.017(4) -0.010(4)
C27 0.040(4) 0.047(4) 0.057(5) -0.009(4) -0.006(4) -0.016(3)
C28 0.046(4) 0.035(4) 0.036(4) -0.007(3) 0.001(3) -0.008(3)
C29 0.024(4) 0.076(6) 0.041(4) 0.001(4) 0.000(3) 0.010(4)
C30 0.024(4) 0.091(6) 0.049(5) 0.008(4) 0.009(3) 0.010(4)
C31 0.035(6) 0.219(15) 0.106(9) 0.084(10) 0.026(6) 0.040(7)
C32 0.036(5) 0.126(8) 0.048(5) -0.012(5) 0.009(4) -0.024(5)
C33 0.047(5) 0.067(5) 0.051(5) 0.012(4) 0.001(4) -0.009(4)
C34 0.035(5) 0.111(9) 0.110(9) 0.034(7) 0.002(5) -0.010(5)
C35 0.038(4) 0.027(3) 0.040(4) -0.009(3) -0.002(3) 0.000(3)
C36 0.057(5) 0.038(4) 0.052(5) -0.008(3) -0.004(4) 0.001(4)
C37 0.077(6) 0.034(4) 0.071(6) 0.006(4) 0.002(5) -0.001(4)
C38 0.085(7) 0.030(4) 0.094(7) -0.013(4) -0.002(6) 0.003(4)
C39 0.085(7) 0.033(4) 0.088(7) -0.029(4) -0.007(5) 0.003(4)
C40 0.078(6) 0.036(4) 0.057(5) -0.024(4) -0.017(4) 0.006(4)
C41 0.024(3) 0.034(3) 0.040(4) -0.017(3) -0.009(3) 0.003(3)
C42 0.044(5) 0.051(4) 0.061(5) -0.023(4) -0.022(4) 0.009(4)
C43 0.065(6) 0.074(6) 0.061(5) -0.035(5) -0.042(5) 0.015(4)
C44 0.060(5) 0.061(5) 0.066(5) -0.039(4) -0.024(4) 0.002(4)
C45 0.051(5) 0.046(4) 0.070(5) -0.037(4) -0.025(4) 0.013(4)
C46 0.048(4) 0.041(4) 0.047(4) -0.024(3) -0.022(3) 0.007(3)

loop_
_atom_site_label
_atom_site_type_symbol
_atom_site_fract_x
_atom_site_fract_y
_atom_site_fract_z
_atom_site_U_iso_or_equiv
_atom_site_thermal_displace_type
_atom_site_occupancy
_atom_site_calc_flag
_atom_site_refinement_flags
_atom_site_disorder_group
Zn1 Zn 0.15865(7) 0.26383(5) 0.26148(4) 0.0290(2) Uani 1 d . .
P1 P 0.36309(15) 0.24517(11) 0.29585(9) 0.0285(4) Uani 1 d . .
O1 O 0.0690(4) 0.1735(3) 0.2404(2) 0.0350(10) Uani 1 d . .
O2 O 0.0451(4) 0.3698(3) 0.2616(2) 0.0322(10) Uani 1 d . .
C1 C 0.0931(6) 0.0970(5) 0.2134(4) 0.0344(15) Uani 1 d . .
C2 C 0.1574(7) 0.1080(5) 0.1377(4) 0.041(2) Uani 1 d . .
C3 C 0.1945(9) 0.0231(6) 0.1162(5) 0.071(3) Uani 1 d . .
H3A H 0.2392(9) 0.0290(6) 0.0674(5) 0.085 Uiso 1 calc R .
C4 C 0.1665(10) -0.0688(6) 0.1655(6) 0.087(3) Uani 1 d . .
H4A H 0.1995(10) -0.1244(6) 0.1519(6) 0.104 Uiso 1 calc R .
C5 C 0.0888(8) -0.0792(6) 0.2356(5) 0.066(2) Uani 1 d . .
H5A H 0.0643(8) -0.1416(6) 0.2667(5) 0.079 Uiso 1 calc R .
C6 C 0.0467(7) 0.0030(5) 0.2605(4) 0.040(2) Uani 1 d . .
C7 C 0.1783(7) 0.2077(5) 0.0773(4) 0.043(2) Uani 1 d . .
C8 C 0.2149(9) 0.1985(7) -0.0044(4) 0.073(3) Uani 1 d . .
H8A H 0.1506(9) 0.1657(7) -0.0143(4) 0.110 Uiso 1 calc R .
H8B H 0.2916(9) 0.1612(7) -0.0089(4) 0.110 Uiso 1 calc R .
H8C H 0.2253(9) 0.2630(7) -0.0405(4) 0.110 Uiso 1 calc R .
C9 C 0.2848(8) 0.2603(6) 0.0881(4) 0.065(2) Uani 1 d . .
H9A H 0.2962(8) 0.3228(6) 0.0495(4) 0.097 Uiso 1 calc R .
H9B H 0.3599(8) 0.2209(6) 0.0842(4) 0.097 Uiso 1 calc R .
H9C H 0.2655(8) 0.2702(6) 0.1375(4) 0.097 Uiso 1 calc R .
C10 C 0.0595(8) 0.2720(6) 0.0787(5) 0.067(2) Uani 1 d . .
H10A H -0.0069(8) 0.2382(6) 0.0718(5) 0.100 Uiso 1 calc R .
H10B H 0.0734(8) 0.3329(6) 0.0384(5) 0.100 Uiso 1 calc R .
H10C H 0.0373(8) 0.2854(6) 0.1268(5) 0.100 Uiso 1 calc R .
C11 C -0.0530(7) -0.0081(5) 0.3320(4) 0.039(2) Uani 1 d . .
C12 C -0.1011(8) -0.1136(5) 0.3673(5) 0.061(2) Uani 1 d . .
H12A H -0.1635(8) -0.1168(5) 0.4120(5) 0.092 Uiso 1 calc R .
H12B H -0.0333(8) -0.1581(5) 0.3809(5) 0.092 Uiso 1 calc R .
H12C H -0.1366(8) -0.1316(5) 0.3309(5) 0.092 Uiso 1 calc R .
C13 C -0.1658(6) 0.0582(5) 0.3109(4) 0.044(2) Uani 1 d . .
H13A H -0.2290(6) 0.0516(5) 0.3557(4) 0.066 Uiso 1 calc R .
H13B H -0.1980(6) 0.0389(5) 0.2740(4) 0.066 Uiso 1 calc R .
H13C H -0.1408(6) 0.1254(5) 0.2900(4) 0.066 Uiso 1 calc R .
C14 C -0.0065(7) 0.0175(5) 0.3946(4) 0.044(2) Uani 1 d . .
H14A H -0.0724(7) 0.0095(5) 0.4383(4) 0.066 Uiso 1 calc R .
H14B H 0.0195(7) 0.0846(5) 0.3764(4) 0.066 Uiso 1 calc R .
H14C H 0.0625(7) -0.0253(5) 0.4086(4) 0.066 Uiso 1 calc R .
C15 C 0.0207(5) 0.4472(4) 0.2891(4) 0.0291(14) Uani 1 d . .
C16 C 0.0449(6) 0.5436(4) 0.2387(4) 0.034(2) Uani 1 d . .
C17 C 0.0278(7) 0.6208(5) 0.2695(5) 0.049(2) Uani 1 d . .
H17A H 0.0470(7) 0.6840(5) 0.2378(5) 0.059 Uiso 1 calc R .
C18 C -0.0175(8) 0.6065(5) 0.3468(4) 0.053(2) Uani 1 d . .
H18A H -0.0247(8) 0.6592(5) 0.3668(4) 0.063 Uiso 1 calc R .
C19 C -0.0510(7) 0.5148(5) 0.3931(4) 0.046(2) Uani 1 d . .
H19A H -0.0838(7) 0.5064(5) 0.4444(4) 0.055 Uiso 1 calc R .
C20 C -0.0379(6) 0.4331(4) 0.3664(4) 0.0308(14) Uani 1 d . .
C21 C 0.0841(7) 0.5630(5) 0.1535(4) 0.041(2) Uani 1 d . .
C22 C 0.0936(8) 0.6742(5) 0.1099(5) 0.062(2) Uani 1 d . .
H22A H 0.1186(8) 0.6829(5) 0.0562(5) 0.093 Uiso 1 calc R .
H22B H 0.1540(8) 0.7025(5) 0.1269(5) 0.093 Uiso 1 calc R .
H22C H 0.0140(8) 0.7061(5) 0.1195(5) 0.093 Uiso 1 calc R .
C23 C 0.2124(7) 0.5167(6) 0.1332(4) 0.058(2) Uani 1 d . .
H23A H 0.2350(7) 0.5301(6) 0.0790(4) 0.087 Uiso 1 calc R .
H23B H 0.2100(7) 0.4469(6) 0.1571(4) 0.087 Uiso 1 calc R .
H23C H 0.2728(7) 0.5442(6) 0.1509(4) 0.087 Uiso 1 calc R .
C24 C -0.0121(7) 0.5224(5) 0.1228(4) 0.052(2) Uani 1 d . .
H24A H 0.0136(7) 0.5351(5) 0.0687(4) 0.078 Uiso 1 calc R .
H24B H -0.0915(7) 0.5540(5) 0.1335(4) 0.078 Uiso 1 calc R .
H24C H -0.0185(7) 0.4528(5) 0.1469(4) 0.078 Uiso 1 calc R .
C25 C -0.0884(6) 0.3341(4) 0.4185(4) 0.0337(15) Uani 1 d . .
C26 C -0.1653(7) 0.3416(6) 0.4957(4) 0.057(2) Uani 1 d . .
H26A H -0.1952(7) 0.2779(6) 0.5266(4) 0.086 Uiso 1 calc R .
H26B H -0.2347(7) 0.3864(6) 0.4867(4) 0.086 Uiso 1 calc R .
H26C H -0.1136(7) 0.3652(6) 0.5216(4) 0.086 Uiso 1 calc R .
C27 C -0.1742(7) 0.2951(5) 0.3802(4) 0.049(2) Uani 1 d . .
H27A H -0.2057(7) 0.2328(5) 0.4132(4) 0.073 Uiso 1 calc R .
H27B H -0.1283(7) 0.2871(5) 0.3331(4) 0.073 Uiso 1 calc R .
H27C H -0.2423(7) 0.3410(5) 0.3704(4) 0.073 Uiso 1 calc R .
C28 C 0.0152(6) 0.2579(5) 0.4393(4) 0.040(2) Uani 1 d . .
H28A H -0.0209(6) 0.1970(5) 0.4720(4) 0.061 Uiso 1 calc R .
H28B H 0.0670(6) 0.2813(5) 0.4651(4) 0.061 Uiso 1 calc R .
H28C H 0.0644(6) 0.2476(5) 0.3937(4) 0.061 Uiso 1 calc R .
C29 C 0.4965(6) 0.2873(6) 0.2172(4) 0.053(2) Uani 1 d . .
H29A H 0.4921(6) 0.2443(6) 0.1861(4) 0.064 Uiso 1 calc R .
C30 C 0.6247(6) 0.2600(7) 0.2368(4) 0.065(3) Uani 1 d . .
H30A H 0.6367(6) 0.2929(7) 0.2727(4) 0.077 Uiso 1 calc R .
H30B H 0.6297(6) 0.1896(7) 0.2613(4) 0.077 Uiso 1 calc R .
C31 C 0.7264(9) 0.2875(11) 0.1681(7) 0.159(8) Uani 1 d . .
H31A H 0.8036(9) 0.2858(11) 0.1859(7) 0.191 Uiso 1 calc R .
H31B H 0.7333(9) 0.2362(11) 0.1436(7) 0.191 Uiso 1 calc R .
C32 C 0.7194(7) 0.3774(8) 0.1120(5) 0.074(3) Uani 1 d . .
H32A H 0.7766(7) 0.3745(8) 0.0659(5) 0.089 Uiso 1 calc R .
H32B H 0.7472(7) 0.4284(8) 0.1285(5) 0.089 Uiso 1 calc R .
C33 C 0.5934(7) 0.4060(6) 0.0934(4) 0.063(2) Uani 1 d . .
H33A H 0.5791(7) 0.3722(6) 0.0585(4) 0.075 Uiso 1 calc R .
H33B H 0.5907(7) 0.4762(6) 0.0677(4) 0.075 Uiso 1 calc R .
C34 C 0.4890(8) 0.3820(8) 0.1634(6) 0.103(4) Uani 1 d . .
H34A H 0.4876(8) 0.4312(8) 0.1894(6) 0.124 Uiso 1 calc R .
H34B H 0.4104(8) 0.3879(8) 0.1463(6) 0.124 Uiso 1 calc R .
C35 C 0.4038(6) 0.1140(4) 0.3389(4) 0.036(2) Uani 1 d . .
H35A H 0.4887(6) 0.1107(4) 0.3485(4) 0.043 Uiso 1 calc R .
C36 C 0.3181(7) 0.0683(5) 0.4150(4) 0.052(2) Uani 1 d . .
H36A H 0.2329(7) 0.0717(5) 0.4074(4) 0.062 Uiso 1 calc R .
H36B H 0.3219(7) 0.1051(5) 0.4500(4) 0.062 Uiso 1 calc R .
C37 C 0.3569(9) -0.0397(5) 0.4495(5) 0.068(3) Uani 1 d . .
H37A H 0.4385(9) -0.0424(5) 0.4624(5) 0.082 Uiso 1 calc R .
H37B H 0.2983(9) -0.0688(5) 0.4960(5) 0.082 Uiso 1 calc R .
C38 C 0.3605(9) -0.0979(5) 0.3940(5) 0.074(3) Uani 1 d . .
H38A H 0.3906(9) -0.1644(5) 0.4157(5) 0.088 Uiso 1 calc R .
H38B H 0.2768(9) -0.1017(5) 0.3859(5) 0.088 Uiso 1 calc R .
C39 C 0.4425(9) -0.0520(5) 0.3195(5) 0.068(3) Uani 1 d . .
H39A H 0.4392(9) -0.0892(5) 0.2847(5) 0.082 Uiso 1 calc R .
H39B H 0.5278(9) -0.0545(5) 0.3268(5) 0.082 Uiso 1 calc R .
C40 C 0.4030(8) 0.0549(5) 0.2847(4) 0.054(2) Uani 1 d . .
H40A H 0.4597(8) 0.0834(5) 0.2371(4) 0.065 Uiso 1 calc R .
H40B H 0.3201(8) 0.0573(5) 0.2737(4) 0.065 Uiso 1 calc R .
C41 C 0.3562(6) 0.3046(4) 0.3707(4) 0.0309(14) Uani 1 d . .
H41A H 0.2878(6) 0.2728(4) 0.4113(4) 0.037 Uiso 1 calc R .
C42 C 0.4689(7) 0.2898(6) 0.4094(4) 0.049(2) Uani 1 d . .
H42A H 0.5395(7) 0.3235(6) 0.3733(4) 0.059 Uiso 1 calc R .
H42B H 0.4906(7) 0.2202(6) 0.4263(4) 0.059 Uiso 1 calc R .
C43 C 0.4394(8) 0.3301(6) 0.4779(5) 0.060(2) Uani 1 d . .
H43A H 0.3741(8) 0.2917(6) 0.5160(5) 0.072 Uiso 1 calc R .
H43B H 0.5129(8) 0.3228(6) 0.5004(5) 0.072 Uiso 1 calc R .
C44 C 0.3988(8) 0.4358(6) 0.4563(5) 0.056(2) Uani 1 d . .
H44A H 0.4678(8) 0.4753(6) 0.4234(5) 0.068 Uiso 1 calc R .
H44B H 0.3751(8) 0.4567(6) 0.5018(5) 0.068 Uiso 1 calc R .
C45 C 0.2890(7) 0.4530(5) 0.4152(4) 0.050(2) Uani 1 d . .
H45A H 0.2166(7) 0.4207(5) 0.4503(4) 0.060 Uiso 1 calc R .
H45B H 0.2697(7) 0.5230(5) 0.3982(4) 0.060 Uiso 1 calc R .
C46 C 0.3175(7) 0.4137(5) 0.3468(4) 0.041(2) Uani 1 d . .
H46A H 0.3841(7) 0.4509(5) 0.3091(4) 0.050 Uiso 1 calc R .
H46B H 0.2444(7) 0.4220(5) 0.3238(4) 0.050 Uiso 1 calc R .
C1T C 0.4593(12) 0.6820(9) 0.2657(7) 0.102(4) Uiso 1 d . .
C2T C 0.5159(11) 0.6730(8) 0.3190(7) 0.100(3) Uiso 1 d . .
H2TA H 0.4769(11) 0.6946(8) 0.3601(7) 0.120 Uiso 1 calc R .
C3T C 0.6444(15) 0.6287(11) 0.3182(9) 0.143(5) Uiso 1 d . .
H3TA H 0.6875(15) 0.6231(11) 0.3571(9) 0.172 Uiso 1 calc R .
C4T C 0.6907(14) 0.5993(10) 0.2609(8) 0.132(5) Uiso 1 d . .
H4TA H 0.7687(14) 0.5683(10) 0.2580(8) 0.158 Uiso 1 calc R .
C5T C 0.6227(11) 0.6137(8) 0.1999(7) 0.094(3) Uiso 1 d . .
H5TA H 0.6630(11) 0.5903(8) 0.1600(7) 0.113 Uiso 1 calc R .
C6T C 0.5114(12) 0.6555(9) 0.1926(8) 0.114(4) Uiso 1 d . .
H6TA H 0.4729(12) 0.6665(9) 0.1510(8) 0.137 Uiso 1 calc R .
C7T C 0.3456(16) 0.7178(13) 0.2616(10) 0.191(7) Uiso 1 d . .
H7TA H 0.3253(16) 0.7164(13) 0.2147(10) 0.286 Uiso 1 calc R .
H7TB H 0.3408(16) 0.7844(13) 0.2634(10) 0.286 Uiso 1 calc R .
H7TC H 0.2879(16) 0.6787(13) 0.3037(10) 0.286 Uiso 1 calc R .
C1S C 0.2822(15) 0.0598(11) -0.1406(8) 0.126(5) Uiso 1 d . .
C2S C 0.3925(13) 0.0434(10) -0.1233(7) 0.110(4) Uiso 1 d . .
H2SA H 0.4513(13) 0.0913(10) -0.1491(7) 0.132 Uiso 1 calc R .
C3S C 0.4298(17) -0.0378(13) -0.0706(10) 0.159(6) Uiso 1 d . .
H3SA H 0.5102(17) -0.0433(13) -0.0608(10) 0.191 Uiso 1 calc R .
C4S C 0.3484(14) -0.1091(11) -0.0335(8) 0.132(5) Uiso 1 d . .
H4SA H 0.3684(14) -0.1679(11) 0.0009(8) 0.158 Uiso 1 calc R .
C5S C 0.2236(15) -0.0850(11) -0.0528(9) 0.140(5) Uiso 1 d . .
H5SA H 0.1661(15) -0.1333(11) -0.0252(9) 0.167 Uiso 1 calc R .
C6S C 0.1771(16) -0.0124(12) -0.0991(9) 0.144(5) Uiso 1 d . .
H6SA H 0.0951(16) -0.0047(12) -0.1062(9) 0.172 Uiso 1 calc R .
C7S C 0.2198(22) 0.1259(18) -0.1798(14) 0.263(12) Uiso 1 d . .
H7SA H 0.1381(22) 0.1025(18) -0.1746(14) 0.395 Uiso 1 calc R .
H7SB H 0.2603(22) 0.1428(18) -0.2323(14) 0.395 Uiso 1 calc R .
H7SC H 0.2130(22) 0.1829(18) -0.1624(14) 0.395 Uiso 1 calc R .

loop_
_atom_type_symbol
_atom_type_description
_atom_type_scat_dispersion_real
_atom_type_scat_dispersion_imag
_atom_type_scat_source
C C 0.0033 0.0016 'International Tables Vol C Tables 4.2.6.8 and 6.1.1.4'
H H 0.0000 0.0000 'International Tables Vol C Tables 4.2.6.8 and 6.1.1.4'
O O 0.0106 0.0060 'International Tables Vol C Tables 4.2.6.8 and 6.1.1.4'
P P 0.1023 0.0942 'International Tables Vol C Tables 4.2.6.8 and 6.1.1.4'
Zn Zn 0.2839 1.4301 'International Tables Vol C Tables 4.2.6.8 and 6.1.1.4'

loop_
_geom_angle_atom_site_label_1
_geom_angle_atom_site_label_2
_geom_angle_atom_site_label_3
_geom_angle
_geom_angle_site_symmetry_1
_geom_angle_site_symmetry_3
_geom_angle_publ_flag
O1 Zn1 O2 103.2(2) . . ?
O1 Zn1 P1 129.50(14) . . ?
O2 Zn1 P1 126.90(13) . . ?
C41 P1 C29 111.7(4) . . ?
C41 P1 C35 105.8(3) . . ?
C29 P1 C35 103.0(3) . . ?
C41 P1 Zn1 107.9(2) . . ?
C29 P1 Zn1 116.6(2) . . ?
C35 P1 Zn1 111.4(2) . . ?
C1 O1 Zn1 137.7(4) . . ?
C15 O2 Zn1 141.2(4) . . ?
O1 C1 C2 121.3(6) . . ?
O1 C1 C6 118.9(6) . . ?
C2 C1 C6 119.7(6) . . ?
C3 C2 C1 118.2(7) . . ?
C3 C2 C7 118.6(6) . . ?
C1 C2 C7 123.0(6) . . ?
C4 C3 C2 121.6(8) . . ?
C3 C4 C5 120.1(7) . . ?
C4 C5 C6 121.1(8) . . ?
C5 C6 C1 117.8(7) . . ?
C5 C6 C11 120.2(6) . . ?
C1 C6 C11 121.9(6) . . ?
C9 C7 C2 110.9(6) . . ?
C9 C7 C10 110.3(7) . . ?
C2 C7 C10 111.0(6) . . ?
C9 C7 C8 105.9(6) . . ?
C2 C7 C8 112.4(6) . . ?
C10 C7 C8 106.2(6) . . ?
C6 C11 C14 112.6(6) . . ?
C6 C11 C13 108.9(5) . . ?
C14 C11 C13 109.8(6) . . ?
C6 C11 C12 112.6(6) . . ?
C14 C11 C12 106.3(6) . . ?
C13 C11 C12 106.4(6) . . ?
O2 C15 C16 119.3(6) . . ?
O2 C15 C20 120.2(5) . . ?
C16 C15 C20 120.4(5) . . ?
C17 C16 C15 118.0(6) . . ?
C17 C16 C21 120.1(6) . . ?
C15 C16 C21 121.9(6) . . ?
C16 C17 C18 121.7(6) . . ?
C19 C18 C17 119.5(6) . . ?
C18 C19 C20 122.3(7) . . ?
C19 C20 C15 117.3(6) . . ?
C19 C20 C25 120.3(6) . . ?
C15 C20 C25 122.4(5) . . ?
C16 C21 C23 111.2(6) . . ?
C16 C21 C24 110.1(6) . . ?
C23 C21 C24 109.8(6) . . ?
C16 C21 C22 112.4(6) . . ?
C23 C21 C22 106.4(6) . . ?
C24 C21 C22 106.7(6) . . ?
C20 C25 C27 109.7(5) . . ?
C20 C25 C28 112.4(5) . . ?
C27 C25 C28 109.5(5) . . ?
C20 C25 C26 112.3(5) . . ?
C27 C25 C26 107.4(6) . . ?
C28 C25 C26 105.3(5) . . ?
C34 C29 C30 113.8(7) . . ?
C34 C29 P1 118.8(6) . . ?
C30 C29 P1 116.2(5) . . ?
C31 C30 C29 112.3(7) . . ?
C32 C31 C30 119.9(9) . . ?
C31 C32 C33 115.0(8) . . ?
C32 C33 C34 113.2(7) . . ?
C29 C34 C33 116.1(8) . . ?
C40 C35 C36 110.3(6) . . ?
C40 C35 P1 111.1(5) . . ?
C36 C35 P1 112.2(4) . . ?
C35 C36 C37 110.5(6) . . ?
C38 C37 C36 110.9(7) . . ?
C39 C38 C37 111.6(7) . . ?
C38 C39 C40 111.5(7) . . ?
C35 C40 C39 110.5(6) . . ?
C42 C41 C46 110.2(5) . . ?
C42 C41 P1 117.2(4) . . ?
C46 C41 P1 113.5(4) . . ?
C41 C42 C43 110.1(6) . . ?
C44 C43 C42 112.2(6) . . ?
C43 C44 C45 111.6(6) . . ?
C46 C45 C44 111.5(6) . . ?
C45 C46 C41 110.8(6) . . ?
C2T C1T C7T 126.7(15) . . ?
C2T C1T C6T 125.9(13) . . ?
C7T C1T C6T 107.4(13) . . ?
C1T C2T C3T 121.9(13) . . ?
C4T C3T C2T 115.5(16) . . ?
C3T C4T C5T 120.5(16) . . ?
C6T C5T C4T 129.5(13) . . ?
C5T C6T C1T 106.5(12) . . ?
C7S C1S C2S 140.6(19) . . ?
C7S C1S C6S 97.9(17) . . ?
C2S C1S C6S 121.1(15) . . ?
C1S C2S C3S 126.1(16) . . ?
C4S C3S C2S 118.6(17) . . ?
C3S C4S C5S 113.1(15) . . ?
C6S C5S C4S 134.1(17) . . ?
C5S C6S C1S 106.9(16) . . ?

loop_
_geom_bond_atom_site_label_1
_geom_bond_atom_site_label_2
_geom_bond_distance
_geom_bond_site_symmetry_2
_geom_bond_publ_flag
Zn1 O1 1.869(4) . ?
Zn1 O2 1.877(4) . ?
Zn1 P1 2.433(2) . ?
P1 C41 1.843(6) . ?
P1 C29 1.845(7) . ?
P1 C35 1.854(6) . ?
O1 C1 1.327(7) . ?
O2 C15 1.345(7) . ?
C1 C2 1.420(9) . ?
C1 C6 1.431(9) . ?
C2 C3 1.397(10) . ?
C2 C7 1.524(10) . ?
C3 C4 1.371(12) . ?
C4 C5 1.388(12) . ?
C5 C6 1.403(9) . ?
C6 C11 1.524(9) . ?
C7 C9 1.523(10) . ?
C7 C10 1.531(10) . ?
C7 C8 1.548(9) . ?
C11 C14 1.525(9) . ?
C11 C13 1.534(9) . ?
C11 C12 1.539(9) . ?
C15 C16 1.421(8) . ?
C15 C20 1.421(8) . ?
C16 C17 1.379(9) . ?
C16 C21 1.514(9) . ?
C17 C18 1.392(10) . ?
C18 C19 1.363(10) . ?
C19 C20 1.393(8) . ?
C20 C25 1.526(8) . ?
C21 C23 1.530(10) . ?
C21 C24 1.533(9) . ?
C21 C22 1.549(9) . ?
C25 C27 1.528(9) . ?
C25 C28 1.529(9) . ?
C25 C26 1.552(9) . ?
C29 C34 1.425(11) . ?
C29 C30 1.517(10) . ?
C30 C31 1.496(11) . ?
C31 C32 1.395(13) . ?
C32 C33 1.490(11) . ?
C33 C34 1.527(11) . ?
C35 C40 1.512(9) . ?
C35 C36 1.528(9) . ?
C36 C37 1.538(10) . ?
C37 C38 1.517(12) . ?
C38 C39 1.489(12) . ?
C39 C40 1.529(10) . ?
C41 C42 1.529(9) . ?
C41 C46 1.531(8) . ?
C42 C43 1.533(10) . ?
C43 C44 1.492(10) . ?
C44 C45 1.525(10) . ?
C45 C46 1.522(9) . ?
C1T C2T 1.253(15) . ?
C1T C7T 1.32(2) . ?
C1T C6T 1.52(2) . ?
C2T C3T 1.49(2) . ?
C3T C4T 1.27(2) . ?
C4T C5T 1.45(2) . ?
C5T C6T 1.328(15) . ?
C1S C7S 1.25(2) . ?
C1S C2S 1.30(2) . ?
C1S C6S 1.53(2) . ?
C2S C3S 1.37(2) . ?
C3S C4S 1.34(2) . ?
C4S C5S 1.48(2) . ?
C5S C6S 1.28(2) . ?
